data_8106110
loop_
_publ_author_name
'Ju, Hongping'
'Chen, Zihao'
'Qin, Jing'
'Lang, Yu'
'Ren, Yunhui'
'Li, Ping'
'Li, Nan'
'Zhou, Kaihua'

_publ_section_title
;
 The crystal structure of
 diaqua-2,2&#x2032;-((cyclohexane-1,2-diylbis(azanylylidene))bis(methanylylidene))diphenolato-\k4
 N,N&#x2032;,O,O&#x2032;)manganese(III) perchlorate, C20H24MnClN2O4
;
_journal_issue 2
_journal_name_full 'Zeitschrift f\"ur Kristallographie - New Crystal Structures'
_journal_page_first 235
_journal_page_last 237
_journal_paper_doi 10.1515/ncrs-2017-0237
_journal_volume 233
_journal_year 2018
_chemical_formula_sum 'C20 H24 Cl Mn N2 O8'
_chemical_formula_weight 510.80
_space_group_crystal_system triclinic
_space_group_IT_number 2
_space_group_name_Hall '-P 1'
_space_group_name_H-M_alt 'P -1'
_atom_sites_solution_hydrogens mixed
_atom_sites_solution_primary direct
_atom_sites_solution_secondary difmap
_cell_angle_alpha 112.855(9)
_cell_angle_beta 97.649(9)
_cell_angle_gamma 91.215(7)
_cell_formula_units_Z 2
_cell_length_a 7.9912(8)
_cell_length_b 11.8174(9)
_cell_length_c 12.7781(15)
_cell_measurement_reflns_used 2504
_cell_measurement_temperature 250(2)
_cell_measurement_theta_max 27.1070
_cell_measurement_theta_min 3.3860
_cell_volume 1098.6(2)
_computing_cell_refinement 'CrysAlis^Pro^, Ver. 38.43 [1]'
_computing_data_collection 'CrysAlis^Pro^, Ver. 38.43 [1]'
_computing_data_reduction 'CrysAlis^Pro^, Ver. 38.43 [1]'
_computing_molecular_graphics 'Diamond 3.2K [4]'
_computing_publication_material 'publCIF (Westrip, 2009) [5]'
_computing_structure_refinement 'SHELXL-2014/7 [3]'
_computing_structure_solution 'SHELXT  [2]'
_diffrn_ambient_temperature 250(2)
_diffrn_measured_fraction_theta_full 0.999
_diffrn_measured_fraction_theta_max 0.999
_diffrn_measurement_device_type 'Xcalibur, Eos, Gemini'
_diffrn_measurement_method '\w scans'
_diffrn_radiation_source 'fine-focus sealed tube'
_diffrn_radiation_type MoK\a
_diffrn_radiation_wavelength 0.71073
_diffrn_reflns_av_R_equivalents 0.0326
_diffrn_reflns_av_unetI/netI 0.0517
_diffrn_reflns_Laue_measured_fraction_full 0.999
_diffrn_reflns_Laue_measured_fraction_max 0.999
_diffrn_reflns_limit_h_max 9
_diffrn_reflns_limit_h_min -7
_diffrn_reflns_limit_k_max 14
_diffrn_reflns_limit_k_min -13
_diffrn_reflns_limit_l_max 15
_diffrn_reflns_limit_l_min -15
_diffrn_reflns_number 7226
_diffrn_reflns_point_group_measured_fraction_full 0.999
_diffrn_reflns_point_group_measured_fraction_max 0.999
_diffrn_reflns_theta_full 24.999
_diffrn_reflns_theta_max 24.999
_diffrn_reflns_theta_min 2.887
_exptl_absorpt_coefficient_mu 0.772
_exptl_crystal_colour brown
_exptl_crystal_density_diffrn 1.544
_exptl_crystal_density_method 'not measured'
_exptl_crystal_description block
_exptl_crystal_F_000 528
_refine_diff_density_max 0.554
_refine_diff_density_min -0.399
_refine_diff_density_rms 0.066
_refine_ls_extinction_coef .
_refine_ls_extinction_method none
_refine_ls_goodness_of_fit_ref 1.050
_refine_ls_hydrogen_treatment mixed
_refine_ls_matrix_type full
_refine_ls_number_parameters 305
_refine_ls_number_reflns 3855
_refine_ls_number_restraints 0
_refine_ls_restrained_S_all 1.050
_refine_ls_R_factor_all 0.0657
_refine_ls_R_factor_gt 0.0491
_refine_ls_shift/su_max 0.000
_refine_ls_shift/su_mean 0.000
_refine_ls_structure_factor_coef Fsqd
_refine_ls_weighting_details 'w=1/[\s^2^(Fo^2^)+(0.0567P)^2^+0.7986P] where P=(Fo^2^+2Fc^2^)/3'
_refine_ls_weighting_scheme calc
_refine_ls_wR_factor_gt 0.1202
_refine_ls_wR_factor_ref 0.1319
_reflns_Friedel_coverage 0.000
_reflns_Friedel_fraction_full .
_reflns_Friedel_fraction_max .
_reflns_number_gt 3038
_reflns_number_total 3855
_reflns_threshold_expression 'I > 2\s(I)'
_cod_data_source_file suppl_ncrs-2017-0237_suppl.cif
_cod_data_source_block 2
_cod_database_code 8106110
_shelx_space_group_comment
;
The symmetry employed for this shelxl refinement is uniquely defined
by the following loop, which should always be used as a source of
symmetry information in preference to the above space-group names.
They are only intended as comments.
;

loop_
_space_group_symop_operation_xyz
'x, y, z'
'-x, -y, -z'

loop_
_atom_site_label
_atom_site_type_symbol
_atom_site_fract_x
_atom_site_fract_y
_atom_site_fract_z
_atom_site_U_iso_or_equiv
_atom_site_adp_type
_atom_site_occupancy
_atom_site_site_symmetry_order
_atom_site_calc_flag
_atom_site_refinement_flags_posn
_atom_site_refinement_flags_adp
_atom_site_refinement_flags_occupancy
_atom_site_disorder_assembly
_atom_site_disorder_group
Cl1 Cl 0.78794(13) 0.29436(9) 0.27489(9) 0.0503(3) Uani 1 1 d . . . . .
Mn1 Mn 0.24919(7) 0.38384(4) 0.04312(4) 0.03245(18) Uani 1 1 d . . . . .
O1 O 0.2438(3) 0.3987(2) -0.09764(19) 0.0395(6) Uani 1 1 d . . . . .
H1WA H -0.096(7) 0.373(5) -0.034(5) 0.10(2) Uiso 1 1 d . . . . .
H1WB H -0.005(5) 0.411(4) 0.077(4) 0.044(11) Uiso 1 1 d . . . . .
O1W O -0.0367(4) 0.3427(3) 0.0041(3) 0.0498(7) Uani 1 1 d . . . . .
O2 O 0.2364(4) 0.5532(2) 0.1210(2) 0.0501(7) Uani 1 1 d . . . . .
H2WA H 0.523(4) 0.344(3) 0.006(3) 0.021(8) Uiso 1 1 d . . . . .
H2WB H 0.592(6) 0.482(4) 0.091(4) 0.078(15) Uiso 1 1 d . . . . .
O2W O 0.5332(4) 0.4092(3) 0.0828(3) 0.0612(8) Uani 1 1 d . . . . .
O4 O 0.8001(5) 0.2809(3) 0.1598(3) 0.0884(12) Uani 1 1 d . . . . .
O5 O 0.7699(7) 0.1771(3) 0.2743(3) 0.1138(16) Uani 1 1 d . . . . .
O6 O 0.9284(5) 0.3615(4) 0.3502(4) 0.1182(16) Uani 1 1 d . . . . .
O7 O 0.6434(4) 0.3576(4) 0.3044(3) 0.0854(11) Uani 1 1 d . . . . .
N1 N 0.2647(4) 0.2043(2) -0.0261(2) 0.0348(7) Uani 1 1 d . . . . .
N2 N 0.2509(4) 0.3535(3) 0.1848(2) 0.0383(7) Uani 1 1 d . . . . .
C1 C 0.2879(5) 0.6196(3) 0.2330(3) 0.0412(9) Uani 1 1 d . . . . .
C2 C 0.3174(6) 0.7447(3) 0.2704(3) 0.0589(12) Uani 1 1 d . . . . .
H2A H 0.3059 0.7811 0.2165 0.071 Uiso 1 1 calc R U . . .
C3 C 0.3631(8) 0.8176(4) 0.3844(4) 0.0806(17) Uani 1 1 d . . . . .
H3A H 0.3833 0.9032 0.4077 0.097 Uiso 1 1 calc R U . . .
C4 C 0.3798(8) 0.7672(4) 0.4657(4) 0.0827(17) Uani 1 1 d . . . . .
H4A H 0.4116 0.8174 0.5440 0.099 Uiso 1 1 calc R U . . .
C5 C 0.3495(6) 0.6436(4) 0.4303(3) 0.0619(12) Uani 1 1 d . . . . .
H5A H 0.3588 0.6090 0.4856 0.074 Uiso 1 1 calc R U . . .
C6 C 0.3052(5) 0.5661(3) 0.3147(3) 0.0406(9) Uani 1 1 d . . . . .
C7 C 0.2784(5) 0.4374(3) 0.2861(3) 0.0414(9) Uani 1 1 d . . . . .
H7A H 0.2813 0.4120 0.3474 0.050 Uiso 1 1 calc R U . . .
C8 C 0.2161(5) 0.2212(3) 0.1592(3) 0.0457(9) Uani 1 1 d . . . . .
H8A H 0.0933 0.1998 0.1314 0.055 Uiso 1 1 calc R U . . .
C9 C 0.2615(6) 0.1833(3) 0.2603(3) 0.0510(10) Uani 1 1 d . . . . .
H9A H 0.3818 0.2061 0.2920 0.061 Uiso 1 1 calc R U . . .
H9B H 0.1946 0.2261 0.3210 0.061 Uiso 1 1 calc R U . . .
C10 C 0.2248(7) 0.0450(4) 0.2189(4) 0.0722(14) Uani 1 1 d . . . . .
H10A H 0.2616 0.0199 0.2824 0.087 Uiso 1 1 calc R U . . .
H10B H 0.1023 0.0247 0.1966 0.087 Uiso 1 1 calc R U . . .
C11 C 0.3102(7) -0.0252(4) 0.1205(4) 0.0718(14) Uani 1 1 d . . . . .
H11A H 0.2754 -0.1131 0.0943 0.086 Uiso 1 1 calc R U . . .
H11B H 0.4330 -0.0139 0.1457 0.086 Uiso 1 1 calc R U . . .
C12 C 0.2695(6) 0.0144(3) 0.0206(3) 0.0499(10) Uani 1 1 d . . . . .
H12A H 0.3366 -0.0292 -0.0397 0.060 Uiso 1 1 calc R U . . .
H12B H 0.1493 -0.0071 -0.0119 0.060 Uiso 1 1 calc R U . . .
C13 C 0.3088(5) 0.1517(3) 0.0614(3) 0.0459(10) Uani 1 1 d . . . . .
H13A H 0.4319 0.1702 0.0897 0.055 Uiso 1 1 calc R U . . .
C14 C 0.2410(5) 0.1389(3) -0.1346(3) 0.0395(8) Uani 1 1 d . . . . .
H14A H 0.2454 0.0533 -0.1577 0.047 Uiso 1 1 calc R U . . .
C15 C 0.2084(5) 0.1840(3) -0.2239(3) 0.0382(8) Uani 1 1 d . . . . .
C16 C 0.1768(6) 0.0987(4) -0.3372(3) 0.0588(12) Uani 1 1 d . . . . .
H16A H 0.1790 0.0144 -0.3522 0.071 Uiso 1 1 calc R U . . .
C17 C 0.1429(7) 0.1337(4) -0.4267(4) 0.0768(16) Uani 1 1 d . . . . .
H17A H 0.1212 0.0744 -0.5026 0.092 Uiso 1 1 calc R U . . .
C18 C 0.1408(7) 0.2581(4) -0.4045(4) 0.0725(15) Uani 1 1 d . . . . .
H18A H 0.1170 0.2830 -0.4660 0.087 Uiso 1 1 calc R U . . .
C19 C 0.1726(6) 0.3445(4) -0.2952(3) 0.0557(11) Uani 1 1 d . . . . .
H19A H 0.1703 0.4284 -0.2820 0.067 Uiso 1 1 calc R U . . .
C20 C 0.2086(5) 0.3101(3) -0.2022(3) 0.0375(8) Uani 1 1 d . . . . .

loop_
_atom_site_aniso_label
_atom_site_aniso_U_11
_atom_site_aniso_U_22
_atom_site_aniso_U_33
_atom_site_aniso_U_23
_atom_site_aniso_U_13
_atom_site_aniso_U_12
Cl1 0.0531(7) 0.0543(6) 0.0551(6) 0.0328(5) 0.0110(5) 0.0109(5)
Mn1 0.0451(4) 0.0280(3) 0.0310(3) 0.0191(2) 0.0047(2) 0.0056(2)
O1 0.0604(18) 0.0335(12) 0.0289(12) 0.0176(11) 0.0060(11) 0.0001(11)
O1W 0.0448(18) 0.0608(18) 0.0575(19) 0.0387(17) 0.0043(14) 0.0119(14)
O2 0.086(2) 0.0334(13) 0.0339(14) 0.0204(11) -0.0035(13) 0.0087(13)
O2W 0.0473(19) 0.066(2) 0.084(2) 0.050(2) -0.0030(16) -0.0087(15)
O4 0.117(3) 0.103(3) 0.079(2) 0.060(2) 0.053(2) 0.034(2)
O5 0.217(5) 0.058(2) 0.085(3) 0.046(2) 0.033(3) 0.018(3)
O6 0.062(3) 0.122(4) 0.138(4) 0.031(3) -0.025(3) -0.010(2)
O7 0.067(2) 0.119(3) 0.082(2) 0.047(2) 0.0241(19) 0.040(2)
N1 0.0405(18) 0.0333(15) 0.0382(17) 0.0217(13) 0.0072(13) 0.0057(12)
N2 0.049(2) 0.0372(16) 0.0377(17) 0.0246(14) 0.0053(14) 0.0052(13)
C1 0.058(3) 0.0366(19) 0.0310(18) 0.0160(16) 0.0029(17) 0.0104(17)
C2 0.098(4) 0.039(2) 0.041(2) 0.0201(19) 0.001(2) 0.011(2)
C3 0.142(5) 0.040(2) 0.048(3) 0.011(2) -0.005(3) 0.006(3)
C4 0.143(5) 0.057(3) 0.037(2) 0.011(2) -0.001(3) 0.013(3)
C5 0.097(4) 0.058(3) 0.032(2) 0.020(2) 0.007(2) 0.013(2)
C6 0.050(2) 0.0424(19) 0.0328(19) 0.0174(16) 0.0089(16) 0.0107(17)
C7 0.051(2) 0.050(2) 0.035(2) 0.0286(18) 0.0083(17) 0.0101(17)
C8 0.059(3) 0.044(2) 0.048(2) 0.0319(18) 0.0089(19) 0.0092(18)
C9 0.069(3) 0.049(2) 0.051(2) 0.037(2) 0.009(2) 0.009(2)
C10 0.105(4) 0.062(3) 0.078(3) 0.056(3) 0.019(3) 0.012(3)
C11 0.110(4) 0.048(2) 0.080(3) 0.046(2) 0.023(3) 0.025(3)
C12 0.069(3) 0.0326(19) 0.058(2) 0.0283(18) 0.009(2) 0.0053(18)
C13 0.056(3) 0.041(2) 0.052(2) 0.0307(18) 0.0075(19) 0.0109(18)
C14 0.045(2) 0.0308(17) 0.047(2) 0.0190(17) 0.0086(17) 0.0055(15)
C15 0.043(2) 0.0380(19) 0.0334(19) 0.0136(16) 0.0064(16) 0.0031(16)
C16 0.084(3) 0.039(2) 0.047(2) 0.0120(19) 0.005(2) -0.002(2)
C17 0.121(5) 0.066(3) 0.035(2) 0.015(2) 0.002(3) -0.017(3)
C18 0.116(5) 0.064(3) 0.037(2) 0.026(2) -0.003(2) -0.008(3)
C19 0.089(3) 0.045(2) 0.038(2) 0.0249(19) 0.002(2) -0.002(2)
C20 0.042(2) 0.0385(19) 0.0357(19) 0.0188(16) 0.0072(16) 0.0012(16)

loop_
_atom_type_symbol
_atom_type_description
_atom_type_scat_dispersion_real
_atom_type_scat_dispersion_imag
_atom_type_scat_source
C C 0.0033 0.0016 'International Tables Vol C Tables 4.2.6.8 and 6.1.1.4'
Cl Cl 0.1484 0.1585 'International Tables Vol C Tables 4.2.6.8 and 6.1.1.4'
Mn Mn 0.3368 0.7283 'International Tables Vol C Tables 4.2.6.8 and 6.1.1.4'
N N 0.0061 0.0033 'International Tables Vol C Tables 4.2.6.8 and 6.1.1.4'
O O 0.0106 0.0060 'International Tables Vol C Tables 4.2.6.8 and 6.1.1.4'
H H 0.0000 0.0000 'International Tables Vol C Tables 4.2.6.8 and 6.1.1.4'

loop_
_geom_angle_atom_site_label_1
_geom_angle_atom_site_label_2
_geom_angle_atom_site_label_3
_geom_angle
_geom_angle_site_symmetry_1
_geom_angle_site_symmetry_3
O6 Cl1 O5 111.3(3) . .
O6 Cl1 O7 109.4(3) . .
O5 Cl1 O7 110.8(3) . .
O6 Cl1 O4 111.1(3) . .
O5 Cl1 O4 107.6(2) . .
O7 Cl1 O4 106.5(2) . .
O1 Mn1 O2 91.96(10) . .
O1 Mn1 N1 92.91(10) . .
O2 Mn1 N1 175.11(10) . .
O1 Mn1 N2 175.32(11) . .
O2 Mn1 N2 92.57(11) . .
N1 Mn1 N2 82.56(11) . .
O1 Mn1 O2W 93.32(12) . .
O2 Mn1 O2W 90.36(13) . .
N1 Mn1 O2W 88.99(13) . .
N2 Mn1 O2W 87.81(12) . .
O1 Mn1 O1W 89.14(11) . .
O2 Mn1 O1W 93.63(12) . .
N1 Mn1 O1W 86.82(11) . .
N2 Mn1 O1W 89.42(12) . .
O2W Mn1 O1W 175.24(10) . .
O1 Mn1 H1WB 103.3(10) . .
O2 Mn1 H1WB 72.7(11) . .
N1 Mn1 H1WB 106.5(10) . .
N2 Mn1 H1WB 77.0(10) . .
O2W Mn1 H1WB 156.4(12) . .
O1W Mn1 H1WB 25.1(11) . .
C20 O1 Mn1 127.7(2) . .
Mn1 O1W H1WA 121(4) . .
Mn1 O1W H1WB 69(2) . .
H1WA O1W H1WB 103(4) . .
C1 O2 Mn1 126.4(2) . .
Mn1 O2W H2WA 82.0(18) . .
Mn1 O2W H2WB 121(3) . .
H2WA O2W H2WB 114(4) . .
C14 N1 C13 123.1(3) . .
C14 N1 Mn1 124.4(2) . .
C13 N1 Mn1 112.6(2) . .
C7 N2 C8 123.9(3) . .
C7 N2 Mn1 124.3(2) . .
C8 N2 Mn1 111.8(2) . .
O2 C1 C2 118.9(3) . .
O2 C1 C6 122.4(3) . .
C2 C1 C6 118.7(3) . .
C3 C2 C1 121.4(4) . .
C3 C2 H2A 119.3 . .
C1 C2 H2A 119.3 . .
C2 C3 C4 120.7(4) . .
C2 C3 H3A 119.6 . .
C4 C3 H3A 119.6 . .
C5 C4 C3 118.7(4) . .
C5 C4 H4A 120.7 . .
C3 C4 H4A 120.7 . .
C4 C5 C6 122.2(4) . .
C4 C5 H5A 118.9 . .
C6 C5 H5A 118.9 . .
C5 C6 C1 118.3(3) . .
C5 C6 C7 118.0(3) . .
C1 C6 C7 123.8(3) . .
N2 C7 C6 125.9(3) . .
N2 C7 H7A 117.0 . .
C6 C7 H7A 117.0 . .
N2 C8 C13 106.4(3) . .
N2 C8 C9 115.6(3) . .
C13 C8 C9 111.4(3) . .
N2 C8 H8A 107.7 . .
C13 C8 H8A 107.7 . .
C9 C8 H8A 107.7 . .
C10 C9 C8 109.0(3) . .
C10 C9 H9A 109.9 . .
C8 C9 H9A 109.9 . .
C10 C9 H9B 109.9 . .
C8 C9 H9B 109.9 . .
H9A C9 H9B 108.3 . .
C11 C10 C9 112.9(4) . .
C11 C10 H10A 109.0 . .
C9 C10 H10A 109.0 . .
C11 C10 H10B 109.0 . .
C9 C10 H10B 109.0 . .
H10A C10 H10B 107.8 . .
C10 C11 C12 112.5(3) . .
C10 C11 H11A 109.1 . .
C12 C11 H11A 109.1 . .
C10 C11 H11B 109.1 . .
C12 C11 H11B 109.1 . .
H11A C11 H11B 107.8 . .
C13 C12 C11 110.0(3) . .
C13 C12 H12A 109.7 . .
C11 C12 H12A 109.7 . .
C13 C12 H12B 109.7 . .
C11 C12 H12B 109.7 . .
H12A C12 H12B 108.2 . .
N1 C13 C8 105.7(3) . .
N1 C13 C12 115.7(3) . .
C8 C13 C12 111.1(3) . .
N1 C13 H13A 108.0 . .
C8 C13 H13A 108.0 . .
C12 C13 H13A 108.0 . .
N1 C14 C15 126.2(3) . .
N1 C14 H14A 116.9 . .
C15 C14 H14A 116.9 . .
C16 C15 C20 118.7(3) . .
C16 C15 C14 118.2(3) . .
C20 C15 C14 123.1(3) . .
C17 C16 C15 121.9(4) . .
C17 C16 H16A 119.0 . .
C15 C16 H16A 119.0 . .
C16 C17 C18 119.0(4) . .
C16 C17 H17A 120.5 . .
C18 C17 H17A 120.5 . .
C19 C18 C17 121.0(4) . .
C19 C18 H18A 119.5 . .
C17 C18 H18A 119.5 . .
C18 C19 C20 120.7(4) . .
C18 C19 H19A 119.6 . .
C20 C19 H19A 119.6 . .
O1 C20 C19 118.1(3) . .
O1 C20 C15 123.3(3) . .
C19 C20 C15 118.6(3) . .

loop_
_geom_bond_atom_site_label_1
_geom_bond_atom_site_label_2
_geom_bond_distance
_geom_bond_site_symmetry_2
Cl1 O6 1.377(4) .
Cl1 O5 1.387(3) .
Cl1 O7 1.403(3) .
Cl1 O4 1.434(3) .
Mn1 O1 1.869(2) .
Mn1 O2 1.870(2) .
Mn1 N1 1.971(3) .
Mn1 N2 1.975(3) .
Mn1 O2W 2.246(3) .
Mn1 O1W 2.273(3) .
Mn1 H1WB 2.13(4) .
O1 C20 1.327(4) .
O1W H1WA 0.82(6) .
O1W H1WB 0.97(4) .
O2 C1 1.339(4) .
O2W H2WA 0.98(3) .
O2W H2WB 0.93(5) .
N1 C14 1.283(4) .
N1 C13 1.484(4) .
N2 C7 1.275(4) .
N2 C8 1.480(4) .
C1 C2 1.370(5) .
C1 C6 1.408(5) .
C2 C3 1.367(6) .
C2 H2A 0.9400 .
C3 C4 1.378(6) .
C3 H3A 0.9400 .
C4 C5 1.356(6) .
C4 H4A 0.9400 .
C5 C6 1.394(5) .
C5 H5A 0.9400 .
C6 C7 1.423(5) .
C7 H7A 0.9400 .
C8 C13 1.503(5) .
C8 C9 1.527(5) .
C8 H8A 0.9900 .
C9 C10 1.517(6) .
C9 H9A 0.9800 .
C9 H9B 0.9800 .
C10 C11 1.476(6) .
C10 H10A 0.9800 .
C10 H10B 0.9800 .
C11 C12 1.521(5) .
C11 H11A 0.9800 .
C11 H11B 0.9800 .
C12 C13 1.510(5) .
C12 H12A 0.9800 .
C12 H12B 0.9800 .
C13 H13A 0.9900 .
C14 C15 1.433(5) .
C14 H14A 0.9400 .
C15 C16 1.391(5) .
C15 C20 1.406(5) .
C16 C17 1.357(6) .
C16 H16A 0.9400 .
C17 C18 1.385(6) .
C17 H17A 0.9400 .
C18 C19 1.359(6) .
C18 H18A 0.9400 .
C19 C20 1.396(5) .
C19 H19A 0.9400 .
